data_7720205
loop_
_publ_author_name
'Becker, Jens-Georg'
'Sundaresan, Sriram'
'Hochd&#xf6;rffer, Tim'
'Wolny, Juliusz A.'
'Carrella, Luca M.'
'Sch&#xfc;nemann, Volker'
'Rentschler, Eva'

_publ_section_title
;
 Sub lattice driven spin state ordering and coordination elasticity in
 Fe(II) 1,3,4-thiadiazole complexes.
;
_journal_issue 7
_journal_name_full 'Dalton transactions (Cambridge, England : 2003)'
_journal_page_first 2833
_journal_page_last 2844
_journal_paper_doi 10.1039/d5dt02912k
_journal_volume 55
_journal_year 2026
_chemical_formula_moiety '2(C23 H19 Fe N7 S3), C2 H3 N'
_chemical_formula_sum 'C48 H41 Fe2 N15 S6'
_chemical_formula_weight 1132.02
_space_group_crystal_system triclinic
_space_group_IT_number 2
_space_group_name_Hall '-P 1'
_space_group_name_H-M_alt 'P -1'
_atom_sites_solution_hydrogens geom
_audit_creation_date 2025-01-08
_audit_creation_method
;
Olex2 1.5
(compiled 2024.02.16 svn.r378c4104 for OlexSys, GUI svn.r6928)
;
_audit_update_record
;
2025-08-13 deposited with the CCDC.	2026-01-27 downloaded from the CCDC.
;
_cell_angle_alpha 84.104(2)
_cell_angle_beta 88.812(2)
_cell_angle_gamma 78.965(2)
_cell_formula_units_Z 2
_cell_length_a 11.1571(2)
_cell_length_b 13.8853(3)
_cell_length_c 16.6309(3)
_cell_measurement_reflns_used 47943
_cell_measurement_temperature 120
_cell_measurement_theta_max 33.83
_cell_measurement_theta_min 2.16
_cell_volume 2515.44(9)
_computing_cell_refinement
;
X-Area Recipe 2.0.2 (STOE, 2024)
;
_computing_data_collection
;
X-Area Pilatus3_SV 1.31.194.0 (STOE, 2023)
;
_computing_data_reduction
;
X-Area Integrate 2.5.18.0 (STOE, 2024)
X-Area LANA 2.8.4 (STOE, 2024)
;
_computing_molecular_graphics 'Olex2 1.5 (Dolomanov et al., 2009)'
_computing_publication_material 'Olex2 1.5 (Dolomanov et al., 2009)'
_computing_structure_refinement 'SHELXL 2018/3 (Sheldrick, 2015)'
_computing_structure_solution 'SHELXT 2018/2 (Sheldrick, 2018)'
_diffrn_ambient_temperature 120.00
_diffrn_detector_area_resol_mean 13.33
_diffrn_measured_fraction_theta_full 0.999
_diffrn_measured_fraction_theta_max 0.854
_diffrn_measurement_details
;
 2698 frames, detector distance = 60 mm
;
_diffrn_measurement_device 'Eulerian 4-circle diffractometer'
_diffrn_measurement_device_type 'STOE STADIVARI'
_diffrn_measurement_method 'rotation method, \w scans'
_diffrn_radiation_type MoK\a
_diffrn_radiation_wavelength 0.71073
_diffrn_reflns_av_R_equivalents 0.0154
_diffrn_reflns_av_unetI/netI 0.0184
_diffrn_reflns_Laue_measured_fraction_full 0.999
_diffrn_reflns_Laue_measured_fraction_max 0.854
_diffrn_reflns_limit_h_max 16
_diffrn_reflns_limit_h_min -16
_diffrn_reflns_limit_k_max 21
_diffrn_reflns_limit_k_min -19
_diffrn_reflns_limit_l_max 25
_diffrn_reflns_limit_l_min -23
_diffrn_reflns_number 57581
_diffrn_reflns_point_group_measured_fraction_full 0.999
_diffrn_reflns_point_group_measured_fraction_max 0.854
_diffrn_reflns_theta_full 25.242
_diffrn_reflns_theta_max 33.800
_diffrn_reflns_theta_min 2.157
_exptl_absorpt_coefficient_mu 0.878
_exptl_absorpt_correction_T_max 0.9017
_exptl_absorpt_correction_T_min 0.8539
_exptl_absorpt_correction_type multi-scan
_exptl_absorpt_process_details
;
STOE X-Red32, absorption correction by Gaussian integration, analogous to
P. Coppens in: F. R. Ahmed (Editor), "Crystallographic Computing", Munksgaard,
Copenhagen (1970), 255 - 270. Afterwards scaling of reflection intensities was
performed within STOE LANA. J. Koziskova, F. Hahn, J. Richter, J. Kozisek, Acta
Chimica Slovaca, vol. 9, no. 2, 2016, pp. 136 - 140.
Finally a spherical absorption correction was done within STOE LANA.
;
_exptl_crystal_colour red
_exptl_crystal_colour_primary red
_exptl_crystal_density_diffrn 1.495
_exptl_crystal_density_method 'not measured'
_exptl_crystal_description block
_exptl_crystal_F_000 1164
_exptl_crystal_size_max 0.15
_exptl_crystal_size_mid 0.123
_exptl_crystal_size_min 0.1
_exptl_crystal_size_rad 0.075
_refine_diff_density_max 0.686
_refine_diff_density_min -0.529
_refine_diff_density_rms 0.064
_refine_ls_extinction_method none
_refine_ls_goodness_of_fit_ref 1.029
_refine_ls_hydrogen_treatment constr
_refine_ls_matrix_type full
_refine_ls_number_parameters 787
_refine_ls_number_reflns 17266
_refine_ls_number_restraints 185
_refine_ls_restrained_S_all 1.025
_refine_ls_R_factor_all 0.0461
_refine_ls_R_factor_gt 0.0381
_refine_ls_shift/su_max 0.001
_refine_ls_shift/su_mean 0.000
_refine_ls_structure_factor_coef Fsqd
_refine_ls_weighting_details 'w=1/[\s^2^(Fo^2^)+(0.0414P)^2^+1.6759P] where P=(Fo^2^+2Fc^2^)/3'
_refine_ls_weighting_scheme calc
_refine_ls_wR_factor_gt 0.0917
_refine_ls_wR_factor_ref 0.0970
_reflns_Friedel_coverage 0.000
_reflns_number_gt 14740
_reflns_number_total 17266
_reflns_threshold_expression 'I > 2\s(I)'
_cod_data_source_file d5dt02912k2.cif
_cod_data_source_block jgb-435b_3d
_cod_database_code 7720205
_shelx_shelxl_version_number 2018/3
_shelx_space_group_comment
;
The symmetry employed for this shelxl refinement is uniquely defined
by the following loop, which should always be used as a source of
symmetry information in preference to the above space-group names.
They are only intended as comments.
;
_olex2_refinement_description
;
1. Fixed Uiso
 At 1.2 times of:
  All C(H) groups, All C(H,H) groups
 At 1.5 times of:
  All C(H,H,H) groups
2. Restrained distances
 N3-C9 \\sim N3-C9A
 with sigma of 0.02
 C8-C9 \\sim C8A-C9A
 with sigma of 0.02
3. Rigid bond restraints
 N14, N14A, C46, C46A, S6, S6A
 with sigma for 1-2 distances of 0.01 and sigma for 1-3 distances of 0.01
4. Uiso/Uaniso restraints and constraints
C9A \\sim C9: within 1.7A with sigma of 0.01 and sigma for terminal atoms of
0.02 within 1.7A
N14 \\sim N14A \\sim C46 \\sim C46A \\sim S6 \\sim S6A: within 1.7A with sigma
of 0.04 and sigma for terminal atoms of 0.08 within 1.7A
Uanis(S6A) \\sim Ueq, Uanis(S6) \\sim Ueq, Uanis(C46A) \\sim Ueq, Uanis(C46)
\\sim Ueq, Uanis(N14A) \\sim Ueq, Uanis(N14) \\sim Ueq: with sigma of 0.01 and
sigma for terminal atoms of 0.02
Uanis(C8A) \\sim Ueq, Uanis(S1A) \\sim Ueq, Uanis(N2A) \\sim Ueq, Uanis(N1A)
\\sim Ueq, Uanis(C7A) \\sim Ueq, Uanis(C6A) \\sim Ueq, Uanis(C1A) \\sim Ueq,
Uanis(C2A) \\sim Ueq, Uanis(C3A) \\sim Ueq, Uanis(C4A) \\sim Ueq, Uanis(C5A)
\\sim Ueq: with sigma of 0.01 and sigma for terminal atoms of 0.02
Uanis(C9A) \\sim Ueq: with sigma of 0.01 and sigma for terminal atoms of 0.02
5. Same fragment restrains
{S6, N14, C46} sigma for 1-2: 0.02, 1-3: 0.04
as in
{S6A, N14A, C46A}
6. Others
 Sof(Fe2A)=Sof(S6A)=Sof(N14A)=Sof(C46A)=1-FVAR(1)
 Sof(Fe2)=Sof(S6)=Sof(N14)=Sof(C46)=FVAR(1)
 Sof(S1A)=Sof(N1A)=Sof(N2A)=Sof(C1A)=Sof(H1A)=Sof(C2A)=Sof(H2A)=Sof(C3A)=
 Sof(H3A)=Sof(C4A)=Sof(H4A)=Sof(C5A)=Sof(H5A)=Sof(C6A)=Sof(C7A)=Sof(C8A)=
 Sof(C9A)=Sof(H9AA)=Sof(H9AB)=1-FVAR(2)
 Sof(S1)=Sof(N1)=Sof(N2)=Sof(C1)=Sof(H1)=Sof(C2)=Sof(H2)=Sof(C3)=Sof(H3)=
 Sof(C4)=Sof(H4)=Sof(C5)=Sof(H5)=Sof(C6)=Sof(C7)=Sof(C8)=Sof(C9)=Sof(H9A)=
 Sof(H9B)=FVAR(2)
7.a Secondary CH2 refined with riding coordinates:
 C9(H9A,H9B), C9A(H9AA,H9AB), C10(H10A,H10B), C16(H16A,H16B), C32(H32A,H32B),
 C33(H33A,H33B), C39(H39A,H39B)
7.b Aromatic/amide H refined with riding coordinates:
 C1(H1), C2(H2), C3(H3), C4(H4), C5(H5), C1A(H1A), C2A(H2A), C3A(H3A),
 C4A(H4A), C5A(H5A), C12(H12), C13(H13), C14(H14), C15(H15), C18(H18), C19(H19),
  C20(H20), C21(H21), C24(H24), C25(H25), C26(H26), C27(H27), C28(H28),
 C35(H35), C36(H36), C37(H37), C38(H38), C41(H41), C42(H42), C43(H43), C44(H44)
7.c Idealised Me refined as rotating group:
 C48(H48A,H48B,H48C)
;
_olex2_submission_special_instructions 'No special instructions were received'

loop_
_space_group_symop_operation_xyz
'x, y, z'
'-x, -y, -z'

loop_
_atom_site_label
_atom_site_type_symbol
_atom_site_fract_x
_atom_site_fract_y
_atom_site_fract_z
_atom_site_U_iso_or_equiv
_atom_site_adp_type
_atom_site_occupancy
_atom_site_site_symmetry_order
_atom_site_calc_flag
_atom_site_refinement_flags_posn
_atom_site_refinement_flags_adp
_atom_site_refinement_flags_occupancy
_atom_site_disorder_assembly
_atom_site_disorder_group
Fe1 Fe 0.06434(2) 0.65311(2) 0.72698(2) 0.02302(5) Uani 1 1 d . . . . .
S3 S 0.04850(4) 0.34802(3) 0.89625(3) 0.03598(9) Uani 1 1 d . . . . .
S4 S 0.40704(4) 0.49897(4) 0.58662(3) 0.03945(10) Uani 1 1 d . . . . .
S1 S -0.21631(4) 0.92001(3) 0.62152(2) 0.02433(10) Uani 0.8907(12) 1 d . . P A 1
N1 N -0.00823(12) 0.82618(10) 0.57819(8) 0.0215(2) Uani 0.8907(12) 1 d . . P A 1
N2 N -0.02264(13) 0.79612(10) 0.65861(8) 0.0214(2) Uani 0.8907(12) 1 d . . P A 1
C1 C -0.2057(2) 1.01350(15) 0.44053(12) 0.0264(3) Uani 0.8907(12) 1 d . . P A 1
H1 H -0.268827 1.036275 0.477140 0.032 Uiso 0.8907(12) 1 calc R U P A 1
C2 C -0.20947(17) 1.05654(13) 0.36111(11) 0.0298(3) Uani 0.8907(12) 1 d . . P A 1
H2 H -0.274699 1.108779 0.343778 0.036 Uiso 0.8907(12) 1 calc R U P A 1
C3 C -0.11827(17) 1.02339(13) 0.30726(10) 0.0291(3) Uani 0.8907(12) 1 d . . P A 1
H3 H -0.120834 1.052988 0.253062 0.035 Uiso 0.8907(12) 1 calc R U P A 1
C4 C -0.02308(18) 0.94690(14) 0.33248(10) 0.0305(3) Uani 0.8907(12) 1 d . . P A 1
H4 H 0.039198 0.923854 0.295428 0.037 Uiso 0.8907(12) 1 calc R U P A 1
C5 C -0.01882(16) 0.90400(13) 0.41192(10) 0.0283(3) Uani 0.8907(12) 1 d . . P A 1
H5 H 0.046549 0.851788 0.429055 0.034 Uiso 0.8907(12) 1 calc R U P A 1
C6 C -0.11043(19) 0.93741(16) 0.46675(12) 0.0212(3) Uani 0.8907(12) 1 d . . P A 1
C7 C -0.10194(14) 0.89192(11) 0.55027(9) 0.0209(3) Uani 0.8907(12) 1 d . . P A 1
C8 C -0.12578(14) 0.83809(11) 0.68922(9) 0.0208(3) Uani 0.8907(12) 1 d D . P A 1
C9 C -0.1562(3) 0.81489(18) 0.77667(16) 0.0221(5) Uani 0.8907(12) 1 d D U P A 1
H9A H -0.123680 0.859115 0.810022 0.027 Uiso 0.8907(12) 1 calc R U P A 1
H9B H -0.245921 0.825679 0.783828 0.027 Uiso 0.8907(12) 1 calc R U P A 1
S1A S -0.0442(4) 0.9808(2) 0.6752(2) 0.0311(9) Uani 0.1093(12) 1 d . U P A 2
N1A N 0.1194(11) 0.8439(8) 0.6280(7) 0.026(2) Uani 0.1093(12) 1 d . U P A 2
N2A N 0.0434(12) 0.7970(8) 0.6795(7) 0.026(2) Uani 0.1093(12) 1 d . U P A 2
C1A C 0.0799(18) 1.0937(15) 0.5427(12) 0.029(4) Uani 0.1093(12) 1 d . U P A 2
H1A H 0.002598 1.114518 0.566832 0.034 Uiso 0.1093(12) 1 calc R U P A 2
C2A C 0.137(2) 1.1586(15) 0.4805(12) 0.049(4) Uani 0.1093(12) 1 d . U P A 2
H2A H 0.093352 1.222341 0.461864 0.059 Uiso 0.1093(12) 1 calc R U P A 2
C3A C 0.251(2) 1.1257(16) 0.4510(11) 0.049(4) Uani 0.1093(12) 1 d . U P A 2
H3A H 0.285928 1.165500 0.410543 0.059 Uiso 0.1093(12) 1 calc R U P A 2
C4A C 0.319(2) 1.0308(17) 0.4815(13) 0.052(5) Uani 0.1093(12) 1 d . U P A 2
H4A H 0.399658 1.007821 0.463780 0.063 Uiso 0.1093(12) 1 calc R U P A 2
C5A C 0.260(2) 0.9728(14) 0.5387(11) 0.037(4) Uani 0.1093(12) 1 d . U P A 2
H5A H 0.302582 0.910365 0.561670 0.044 Uiso 0.1093(12) 1 calc R U P A 2
C6A C 0.1471(16) 1.0064(10) 0.5598(8) 0.022(2) Uani 0.1093(12) 1 d . U P A 2
C7A C 0.0837(12) 0.9380(10) 0.6185(8) 0.026(2) Uani 0.1093(12) 1 d . U P A 2
C8A C -0.0452(13) 0.8597(9) 0.7102(9) 0.029(3) Uani 0.1093(12) 1 d D U P A 2
C9A C -0.137(2) 0.8150(15) 0.7614(16) 0.027(4) Uani 0.1093(12) 1 d D U P A 2
H9AA H -0.208702 0.816399 0.726668 0.032 Uiso 0.1093(12) 1 calc R U P A 2
H9AB H -0.165162 0.859268 0.803836 0.032 Uiso 0.1093(12) 1 calc R U P A 2
N3 N -0.10155(11) 0.71048(9) 0.80314(7) 0.0222(2) Uani 1 1 d D . . . .
N4 N 0.13491(11) 0.72385(9) 0.82167(7) 0.0243(2) Uani 1 1 d . . . . .
N5 N -0.08551(12) 0.61140(9) 0.66672(8) 0.0259(2) Uani 1 1 d . . . . .
N6 N 0.08588(13) 0.51747(10) 0.80094(9) 0.0313(3) Uani 1 1 d . . . . .
N7 N 0.21257(14) 0.61909(13) 0.65458(10) 0.0389(3) Uani 1 1 d . . . . .
C10 C -0.05540(13) 0.70272(11) 0.88673(8) 0.0248(3) Uani 1 1 d . . . . .
H10A H -0.040209 0.632923 0.909960 0.030 Uiso 1 1 calc R U . . .
H10B H -0.117053 0.740978 0.920692 0.030 Uiso 1 1 calc R U . . .
C11 C 0.06173(13) 0.74229(10) 0.88595(8) 0.0237(3) Uani 1 1 d . . . . .
C12 C 0.09296(15) 0.79315(12) 0.94754(9) 0.0293(3) Uani 1 1 d . . . . .
H12 H 0.039592 0.805693 0.992091 0.035 Uiso 1 1 calc R U . . .
C13 C 0.20327(16) 0.82531(13) 0.94294(10) 0.0342(3) Uani 1 1 d . . . . .
H13 H 0.226473 0.860335 0.984356 0.041 Uiso 1 1 calc R U . . .
C14 C 0.27916(15) 0.80593(13) 0.87752(11) 0.0331(3) Uani 1 1 d . . . . .
H14 H 0.355392 0.826999 0.873312 0.040 Uiso 1 1 calc R U . . .
C15 C 0.24164(14) 0.75497(11) 0.81802(9) 0.0274(3) Uani 1 1 d . . . . .
H15 H 0.293681 0.741645 0.772956 0.033 Uiso 1 1 calc R U . . .
C16 C -0.18856(14) 0.64388(11) 0.79421(9) 0.0262(3) Uani 1 1 d . . . . .
H16A H -0.271451 0.676583 0.809572 0.031 Uiso 1 1 calc R U . . .
H16B H -0.164853 0.582936 0.831286 0.031 Uiso 1 1 calc R U . . .
C17 C -0.19077(13) 0.61721(10) 0.70837(9) 0.0253(3) Uani 1 1 d . . . . .
C18 C -0.29473(15) 0.59584(12) 0.67530(10) 0.0312(3) Uani 1 1 d . . . . .
H18 H -0.368193 0.599722 0.705751 0.037 Uiso 1 1 calc R U . . .
C19 C -0.28972(16) 0.56876(13) 0.59722(11) 0.0363(4) Uani 1 1 d . . . . .
H19 H -0.359397 0.552678 0.573812 0.044 Uiso 1 1 calc R U . . .
C20 C -0.18231(17) 0.56538(14) 0.55372(11) 0.0379(4) Uani 1 1 d . . . . .
H20 H -0.177442 0.548385 0.499701 0.045 Uiso 1 1 calc R U . . .
C21 C -0.08216(16) 0.58724(12) 0.59045(10) 0.0321(3) Uani 1 1 d . . . . .
H21 H -0.008280 0.585099 0.560659 0.039 Uiso 1 1 calc R U . . .
C22 C 0.06983(13) 0.44740(11) 0.84102(9) 0.0244(3) Uani 1 1 d . . . . .
C23 C 0.29233(15) 0.56929(13) 0.62648(9) 0.0314(3) Uani 1 1 d . . . . .
Fe2 Fe 0.51486(19) 0.15338(9) 0.76843(7) 0.02141(19) Uani 0.846(11) 1 d . . P B 1
S5 S 0.52240(4) -0.18226(3) 0.72328(3) 0.03668(10) Uani 1 1 d . . . . .
S6 S 0.91338(19) 0.04441(12) 0.87645(10) 0.0308(2) Uani 0.846(11) 1 d D U P B 1
N14 N 0.6812(3) 0.1136(2) 0.80801(16) 0.0248(5) Uani 0.846(11) 1 d D U P B 1
C46 C 0.7771(4) 0.0858(3) 0.8359(2) 0.0227(5) Uani 0.846(11) 1 d D U P B 1
Fe2A Fe 0.5460(13) 0.1375(8) 0.7717(3) 0.0309(9) Uani 0.154(11) 1 d . . P B 2
S6A S 0.9450(14) 0.0299(9) 0.8873(6) 0.0400(14) Uani 0.154(11) 1 d D U P B 2
N14A N 0.7234(19) 0.1007(12) 0.8128(10) 0.033(3) Uani 0.154(11) 1 d D U P B 2
C46A C 0.8151(18) 0.0728(15) 0.8432(12) 0.023(3) Uani 0.154(11) 1 d D U P B 2
S2 S 0.38344(3) 0.45910(3) 0.81092(2) 0.02447(7) Uani 1 1 d . . . . .
N8 N 0.58229(11) 0.33161(9) 0.83380(8) 0.0238(2) Uani 1 1 d . . . . .
N9 N 0.50470(11) 0.28932(9) 0.79180(8) 0.0241(2) Uani 1 1 d . . . . .
N10 N 0.34366(12) 0.19900(9) 0.72878(8) 0.0272(2) Uani 1 1 d . . . . .
N11 N 0.43386(12) 0.13183(9) 0.87455(8) 0.0263(2) Uani 1 1 d . . . . .
N12 N 0.55594(13) 0.18567(10) 0.65223(9) 0.0298(3) Uani 1 1 d . . . . .
N13 N 0.51451(13) 0.01530(11) 0.74863(9) 0.0324(3) Uani 1 1 d . . . . .
C24 C 0.52782(15) 0.57854(11) 0.90658(10) 0.0283(3) Uani 1 1 d . . . . .
H24 H 0.450987 0.604090 0.881509 0.034 Uiso 1 1 calc R U . . .
C25 C 0.57936(17) 0.63625(12) 0.95431(10) 0.0331(3) Uani 1 1 d . . . . .
H25 H 0.537604 0.701011 0.961950 0.040 Uiso 1 1 calc R U . . .
C26 C 0.69088(17) 0.59975(14) 0.99059(10) 0.0342(3) Uani 1 1 d . . . . .
H26 H 0.726165 0.639425 1.023033 0.041 Uiso 1 1 calc R U . . .
C27 C 0.75173(16) 0.50502(13) 0.97976(10) 0.0328(3) Uani 1 1 d . . . . .
H27 H 0.828597 0.480074 1.004956 0.039 Uiso 1 1 calc R U . . .
C28 C 0.70123(14) 0.44651(12) 0.93248(9) 0.0279(3) Uani 1 1 d . . . . .
H28 H 0.743109 0.381640 0.925316 0.034 Uiso 1 1 calc R U . . .
C29 C 0.58801(13) 0.48374(10) 0.89533(8) 0.0226(2) Uani 1 1 d . . . . .
C30 C 0.53075(12) 0.42112(10) 0.84824(8) 0.0214(2) Uani 1 1 d . . . . .
C31 C 0.39842(13) 0.34635(10) 0.77587(9) 0.0241(3) Uani 1 1 d . . . . .
C32 C 0.30392(14) 0.30840(11) 0.73247(10) 0.0301(3) Uani 1 1 d . . . . .
H32A H 0.292971 0.342296 0.677031 0.036 Uiso 1 1 calc R U . . .
H32B H 0.224807 0.321976 0.761185 0.036 Uiso 1 1 calc R U . . .
C33 C 0.26737(15) 0.14241(13) 0.78209(11) 0.0339(3) Uani 1 1 d . . . . .
H33A H 0.269715 0.077097 0.762529 0.041 Uiso 1 1 calc R U . . .
H33B H 0.181549 0.178143 0.780548 0.041 Uiso 1 1 calc R U . . .
C34 C 0.31427(15) 0.12918(11) 0.86726(11) 0.0304(3) Uani 1 1 d . . . . .
C35 C 0.24249(17) 0.11214(12) 0.93463(13) 0.0395(4) Uani 1 1 d . . . . .
H35 H 0.159182 0.108174 0.928416 0.047 Uiso 1 1 calc R U . . .
C36 C 0.2939(2) 0.10104(12) 1.01082(12) 0.0444(5) Uani 1 1 d . . . . .
H36 H 0.246672 0.087858 1.057424 0.053 Uiso 1 1 calc R U . . .
C37 C 0.4143(2) 0.10927(12) 1.01854(11) 0.0409(4) Uani 1 1 d . . . . .
H37 H 0.450224 0.104853 1.070409 0.049 Uiso 1 1 calc R U . . .
C38 C 0.48184(17) 0.12416(11) 0.94891(10) 0.0322(3) Uani 1 1 d . . . . .
H38 H 0.565041 0.129101 0.953990 0.039 Uiso 1 1 calc R U . . .
C39 C 0.34398(16) 0.17583(13) 0.64308(10) 0.0336(3) Uani 1 1 d . . . . .
H39A H 0.271786 0.216356 0.614404 0.040 Uiso 1 1 calc R U . . .
H39B H 0.340060 0.105448 0.641337 0.040 Uiso 1 1 calc R U . . .
C40 C 0.45851(16) 0.19740(12) 0.60277(10) 0.0324(3) Uani 1 1 d . . . . .
C41 C 0.4663(2) 0.22500(14) 0.52027(11) 0.0424(4) Uani 1 1 d . . . . .
H41 H 0.396821 0.231684 0.486638 0.051 Uiso 1 1 calc R U . . .
C42 C 0.5757(2) 0.24258(15) 0.48769(12) 0.0485(5) Uani 1 1 d . . . . .
H42 H 0.582355 0.262269 0.431620 0.058 Uiso 1 1 calc R U . . .
C43 C 0.6755(2) 0.23102(15) 0.53814(13) 0.0448(4) Uani 1 1 d . . . . .
H43 H 0.751856 0.242771 0.517252 0.054 Uiso 1 1 calc R U . . .
C44 C 0.66249(17) 0.20200(13) 0.61980(12) 0.0367(4) Uani 1 1 d . . . . .
H44 H 0.731605 0.193348 0.654066 0.044 Uiso 1 1 calc R U . . .
C45 C 0.51663(13) -0.06613(12) 0.73841(9) 0.0273(3) Uani 1 1 d . . . . .
N15 N 0.0400(2) 0.32686(17) 0.63869(14) 0.0616(5) Uani 1 1 d . . . . .
C47 C -0.04433(19) 0.33134(14) 0.67973(14) 0.0446(4) Uani 1 1 d . . . . .
C48 C -0.1515(2) 0.33817(17) 0.73163(15) 0.0499(5) Uani 1 1 d . . . . .
H48A H -0.225406 0.355359 0.698281 0.075 Uiso 1 1 calc R U . . .
H48B H -0.150950 0.389187 0.768117 0.075 Uiso 1 1 calc R U . . .
H48C H -0.150456 0.274566 0.763449 0.075 Uiso 1 1 calc R U . . .

loop_
_atom_site_aniso_label
_atom_site_aniso_U_11
_atom_site_aniso_U_22
_atom_site_aniso_U_33
_atom_site_aniso_U_23
_atom_site_aniso_U_13
_atom_site_aniso_U_12
Fe1 0.02140(9) 0.02362(9) 0.02331(10) -0.00037(7) -0.00032(7) -0.00349(7)
S3 0.0391(2) 0.0332(2) 0.0346(2) 0.00750(16) -0.00458(16) -0.00964(16)
S4 0.0356(2) 0.0485(2) 0.0353(2) -0.01426(18) 0.00884(17) -0.00619(18)
S1 0.01957(17) 0.02634(18) 0.02413(18) 0.00246(14) 0.00052(13) 0.00032(13)
N1 0.0207(6) 0.0228(6) 0.0201(6) 0.0012(5) -0.0010(4) -0.0032(5)
N2 0.0193(6) 0.0244(6) 0.0196(6) 0.0008(5) -0.0005(5) -0.0036(5)
C1 0.0234(10) 0.0250(9) 0.0292(9) 0.0021(7) -0.0039(8) -0.0030(8)
C2 0.0315(8) 0.0260(7) 0.0306(8) 0.0051(6) -0.0087(7) -0.0054(6)
C3 0.0368(9) 0.0284(8) 0.0239(7) 0.0034(6) -0.0080(6) -0.0134(7)
C4 0.0354(9) 0.0329(8) 0.0226(7) -0.0011(6) 0.0008(6) -0.0061(7)
C5 0.0295(8) 0.0293(8) 0.0233(7) 0.0008(6) 0.0004(6) -0.0003(6)
C6 0.0216(9) 0.0218(9) 0.0206(8) -0.0015(7) -0.0011(7) -0.0051(7)
C7 0.0199(6) 0.0207(6) 0.0222(7) -0.0007(5) -0.0003(5) -0.0047(5)
C8 0.0187(6) 0.0211(6) 0.0224(7) 0.0010(5) -0.0012(5) -0.0048(5)
C9 0.0208(11) 0.0246(8) 0.0195(11) -0.0028(7) 0.0023(8) -0.0007(7)
S1A 0.042(2) 0.0158(13) 0.0326(17) -0.0012(11) 0.0031(14) 0.0004(12)
N1A 0.027(5) 0.023(4) 0.027(5) 0.003(4) 0.004(4) -0.003(4)
N2A 0.031(5) 0.022(4) 0.022(5) -0.001(4) -0.007(4) 0.000(4)
C1A 0.026(7) 0.029(7) 0.030(7) -0.011(6) -0.008(6) 0.002(5)
C2A 0.059(8) 0.047(7) 0.043(7) 0.007(6) -0.011(6) -0.018(7)
C3A 0.058(8) 0.059(8) 0.036(7) 0.003(6) -0.009(6) -0.026(7)
C4A 0.057(8) 0.059(8) 0.046(8) -0.014(7) 0.006(7) -0.021(7)
C5A 0.041(7) 0.034(6) 0.036(7) -0.004(5) -0.004(6) -0.010(6)
C6A 0.023(6) 0.018(5) 0.022(5) 0.002(4) -0.010(5) 0.002(5)
C7A 0.026(5) 0.026(5) 0.026(5) -0.007(4) -0.004(4) -0.005(4)
C8A 0.033(6) 0.013(4) 0.036(6) 0.004(4) 0.000(5) 0.004(4)
C9A 0.017(6) 0.033(6) 0.028(7) -0.015(5) 0.010(5) 0.008(5)
N3 0.0221(5) 0.0244(5) 0.0193(5) 0.0004(4) -0.0019(4) -0.0039(4)
N4 0.0242(6) 0.0243(5) 0.0236(5) 0.0005(4) -0.0009(4) -0.0041(4)
N5 0.0255(6) 0.0256(6) 0.0256(6) -0.0025(4) -0.0015(5) -0.0025(4)
N6 0.0307(7) 0.0282(6) 0.0339(7) 0.0005(5) -0.0057(5) -0.0037(5)
N7 0.0302(7) 0.0478(9) 0.0360(7) 0.0001(6) -0.0013(6) -0.0031(6)
C10 0.0240(6) 0.0318(7) 0.0179(6) 0.0002(5) -0.0006(5) -0.0051(5)
C11 0.0235(6) 0.0247(6) 0.0212(6) 0.0013(5) -0.0027(5) -0.0024(5)
C12 0.0292(7) 0.0334(7) 0.0243(7) -0.0042(6) -0.0026(5) -0.0028(6)
C13 0.0325(8) 0.0391(8) 0.0324(8) -0.0087(6) -0.0076(6) -0.0072(6)
C14 0.0274(7) 0.0366(8) 0.0366(8) -0.0033(6) -0.0057(6) -0.0090(6)
C15 0.0244(7) 0.0293(7) 0.0283(7) -0.0004(5) -0.0011(5) -0.0053(5)
C16 0.0241(6) 0.0321(7) 0.0232(6) -0.0008(5) 0.0009(5) -0.0087(5)
C17 0.0255(6) 0.0230(6) 0.0264(6) -0.0002(5) -0.0026(5) -0.0029(5)
C18 0.0270(7) 0.0312(7) 0.0355(8) -0.0036(6) -0.0031(6) -0.0052(6)
C19 0.0341(8) 0.0360(8) 0.0398(9) -0.0089(7) -0.0110(7) -0.0052(6)
C20 0.0407(9) 0.0392(9) 0.0339(8) -0.0123(7) -0.0073(7) -0.0026(7)
C21 0.0323(8) 0.0336(8) 0.0296(7) -0.0078(6) -0.0008(6) -0.0018(6)
C22 0.0202(6) 0.0259(6) 0.0258(6) -0.0039(5) -0.0038(5) -0.0001(5)
C23 0.0307(7) 0.0419(8) 0.0232(7) -0.0034(6) -0.0004(6) -0.0105(6)
Fe2 0.0194(4) 0.0188(2) 0.0262(2) -0.00469(15) -0.0024(2) -0.0025(2)
S5 0.02467(18) 0.02767(18) 0.0574(3) -0.00697(17) -0.00119(17) -0.00271(14)
S6 0.0210(5) 0.0421(4) 0.0282(4) -0.0048(3) -0.0032(3) -0.0027(4)
N14 0.0230(12) 0.0213(9) 0.0297(9) -0.0031(6) -0.0015(9) -0.0024(9)
C46 0.0207(15) 0.0225(12) 0.0242(11) -0.0034(8) 0.0006(11) -0.0023(12)
Fe2A 0.026(2) 0.0333(19) 0.0335(11) -0.0045(11) -0.0083(14) -0.0048(19)
S6A 0.030(3) 0.051(3) 0.039(3) -0.007(2) -0.006(2) -0.007(3)
N14A 0.024(6) 0.030(5) 0.042(6) -0.002(4) -0.007(5) 0.001(6)
C46A 0.025(6) 0.022(5) 0.022(5) -0.001(4) 0.004(5) -0.004(5)
S2 0.02170(15) 0.02264(15) 0.02813(16) -0.00621(12) -0.00560(12) 0.00063(12)
N8 0.0207(5) 0.0229(5) 0.0273(6) -0.0032(4) -0.0022(4) -0.0028(4)
N9 0.0236(5) 0.0218(5) 0.0266(6) -0.0037(4) -0.0034(4) -0.0025(4)
N10 0.0232(6) 0.0259(6) 0.0339(6) -0.0096(5) -0.0042(5) -0.0042(4)
N11 0.0266(6) 0.0191(5) 0.0335(6) -0.0050(5) 0.0010(5) -0.0040(4)
N12 0.0306(6) 0.0240(6) 0.0340(7) -0.0042(5) -0.0037(5) -0.0017(5)
N13 0.0297(7) 0.0349(7) 0.0345(7) -0.0090(6) 0.0001(5) -0.0077(5)
C24 0.0281(7) 0.0265(7) 0.0310(7) -0.0051(6) -0.0018(6) -0.0057(5)
C25 0.0399(9) 0.0298(7) 0.0333(8) -0.0092(6) 0.0040(7) -0.0130(6)
C26 0.0398(9) 0.0446(9) 0.0252(7) -0.0060(6) 0.0002(6) -0.0237(7)
C27 0.0307(8) 0.0439(9) 0.0262(7) 0.0007(6) -0.0052(6) -0.0152(7)
C28 0.0253(7) 0.0309(7) 0.0273(7) 0.0010(5) -0.0044(5) -0.0062(5)
C29 0.0230(6) 0.0244(6) 0.0210(6) -0.0002(5) -0.0004(5) -0.0069(5)
C30 0.0192(6) 0.0229(6) 0.0217(6) -0.0007(5) -0.0012(5) -0.0036(4)
C31 0.0249(6) 0.0219(6) 0.0255(6) -0.0051(5) -0.0031(5) -0.0024(5)
C32 0.0262(7) 0.0257(7) 0.0389(8) -0.0100(6) -0.0092(6) -0.0015(5)
C33 0.0239(7) 0.0338(8) 0.0468(9) -0.0092(7) -0.0012(6) -0.0096(6)
C34 0.0271(7) 0.0218(6) 0.0426(9) -0.0059(6) 0.0049(6) -0.0047(5)
C35 0.0359(9) 0.0250(7) 0.0565(11) -0.0037(7) 0.0150(8) -0.0052(6)
C36 0.0602(12) 0.0230(7) 0.0457(10) 0.0005(7) 0.0220(9) -0.0015(7)
C37 0.0636(12) 0.0211(7) 0.0344(8) -0.0007(6) 0.0041(8) -0.0005(7)
C38 0.0402(9) 0.0208(6) 0.0342(8) -0.0028(6) -0.0027(6) -0.0022(6)
C39 0.0324(8) 0.0340(8) 0.0351(8) -0.0133(6) -0.0099(6) -0.0024(6)
C40 0.0357(8) 0.0272(7) 0.0322(8) -0.0073(6) -0.0060(6) 0.0020(6)
C41 0.0499(11) 0.0394(9) 0.0335(9) -0.0050(7) -0.0079(8) 0.0040(8)
C42 0.0615(13) 0.0420(10) 0.0353(9) 0.0020(8) 0.0038(9) 0.0032(9)
C43 0.0460(11) 0.0381(9) 0.0471(11) 0.0015(8) 0.0081(8) -0.0037(8)
C44 0.0350(8) 0.0292(7) 0.0443(9) -0.0019(7) -0.0006(7) -0.0032(6)
C45 0.0191(6) 0.0341(7) 0.0281(7) -0.0030(6) 0.0004(5) -0.0033(5)
N15 0.0508(11) 0.0645(13) 0.0697(14) -0.0172(11) -0.0078(10) -0.0053(10)
C47 0.0418(10) 0.0362(9) 0.0565(12) -0.0097(8) -0.0168(9) -0.0042(7)
C48 0.0470(11) 0.0464(11) 0.0589(13) -0.0068(9) -0.0100(10) -0.0133(9)

loop_
_atom_type_symbol
_atom_type_description
_atom_type_scat_dispersion_real
_atom_type_scat_dispersion_imag
_atom_type_scat_source
C C 0.0033 0.0016 'International Tables Vol C Tables 4.2.6.8 and 6.1.1.4'
H H 0.0000 0.0000 'International Tables Vol C Tables 4.2.6.8 and 6.1.1.4'
Fe Fe 0.3463 0.8444 'International Tables Vol C Tables 4.2.6.8 and 6.1.1.4'
N N 0.0061 0.0033 'International Tables Vol C Tables 4.2.6.8 and 6.1.1.4'
S S 0.1246 0.1234 'International Tables Vol C Tables 4.2.6.8 and 6.1.1.4'

loop_
_exptl_crystal_face_index_h
_exptl_crystal_face_index_k
_exptl_crystal_face_index_l
_exptl_crystal_face_perp_dist
0 -3 1 0.0415
2 2 1 0.0508
-2 -2 -1 0.0682
0 3 -1 0.0545
1 0 3 0.0489
0 0 -1 0.0711
-3 0 -1 0.0617
3 0 1 0.0993

loop_
_geom_angle_atom_site_label_1
_geom_angle_atom_site_label_2
_geom_angle_atom_site_label_3
_geom_angle
_geom_angle_site_symmetry_1
_geom_angle_site_symmetry_3
_geom_angle_publ_flag
N2 Fe1 N3 75.63(4) . . ?
N2A Fe1 N3 83.8(4) . . ?
N2A Fe1 N4 76.8(3) . . ?
N2A Fe1 N5 99.3(4) . . ?
N2A Fe1 N6 167.3(3) . . ?
N4 Fe1 N2 93.90(5) . . ?
N4 Fe1 N3 74.72(5) . . ?
N5 Fe1 N2 78.03(5) . . ?
N5 Fe1 N3 76.54(5) . . ?
N5 Fe1 N4 151.24(5) . . ?
N6 Fe1 N2 161.18(5) . . ?
N6 Fe1 N3 88.44(5) . . ?
N6 Fe1 N4 91.43(5) . . ?
N6 Fe1 N5 88.68(5) . . ?
N7 Fe1 N2 98.35(6) . . ?
N7 Fe1 N2A 89.4(4) . . ?
N7 Fe1 N3 173.17(6) . . ?
N7 Fe1 N4 102.81(6) . . ?
N7 Fe1 N5 105.64(6) . . ?
N7 Fe1 N6 98.04(6) . . ?
C8 S1 C7 87.23(7) . . ?
C7 N1 N2 111.56(13) . . ?
N1 N2 Fe1 127.56(10) . . ?
C8 N2 Fe1 114.27(10) . . ?
C8 N2 N1 113.70(13) . . ?
C2 C1 H1 119.8 . . ?
C6 C1 H1 119.8 . . ?
C6 C1 C2 120.5(2) . . ?
C1 C2 H2 119.9 . . ?
C3 C2 C1 120.12(18) . . ?
C3 C2 H2 119.9 . . ?
C2 C3 H3 120.0 . . ?
C2 C3 C4 119.98(16) . . ?
C4 C3 H3 120.0 . . ?
C3 C4 H4 120.0 . . ?
C3 C4 C5 120.04(17) . . ?
C5 C4 H4 120.0 . . ?
C4 C5 H5 119.9 . . ?
C4 C5 C6 120.27(17) . . ?
C6 C5 H5 119.9 . . ?
C1 C6 C5 119.10(18) . . ?
C1 C6 C7 122.03(18) . . ?
C5 C6 C7 118.86(18) . . ?
N1 C7 S1 113.81(11) . . ?
N1 C7 C6 123.24(15) . . ?
C6 C7 S1 122.95(13) . . ?
N2 C8 S1 113.70(12) . . ?
N2 C8 C9 120.93(16) . . ?
C9 C8 S1 125.37(14) . . ?
C8 C9 H9A 109.8 . . ?
C8 C9 H9B 109.8 . . ?
H9A C9 H9B 108.2 . . ?
N3 C9 C8 109.38(18) . . ?
N3 C9 H9A 109.8 . . ?
N3 C9 H9B 109.8 . . ?
C8A S1A C7A 87.7(7) . . ?
C7A N1A N2A 112.7(12) . . ?
N1A N2A Fe1 130.1(9) . . ?
C8A N2A Fe1 116.4(10) . . ?
C8A N2A N1A 112.6(11) . . ?
C2A C1A H1A 123.3 . . ?
C6A C1A H1A 123.3 . . ?
C6A C1A C2A 113.4(18) . . ?
C1A C2A H2A 119.9 . . ?
C3A C2A C1A 120.2(18) . . ?
C3A C2A H2A 119.9 . . ?
C2A C3A H3A 120.1 . . ?
C2A C3A C4A 119.7(18) . . ?
C4A C3A H3A 120.1 . . ?
C3A C4A H4A 121.2 . . ?
C5A C4A C3A 118(2) . . ?
C5A C4A H4A 121.2 . . ?
C4A C5A H5A 120.4 . . ?
C6A C5A C4A 119.1(19) . . ?
C6A C5A H5A 120.4 . . ?
C1A C6A C5A 129.2(18) . . ?
C1A C6A C7A 113.0(17) . . ?
C5A C6A C7A 117.6(14) . . ?
N1A C7A S1A 114.0(11) . . ?
N1A C7A C6A 122.8(13) . . ?
C6A C7A S1A 123.1(10) . . ?
N2A C8A S1A 113.0(10) . . ?
N2A C8A C9A 116.1(13) . . ?
C9A C8A S1A 130.5(11) . . ?
C8A C9A H9AA 107.4 . . ?
C8A C9A H9AB 107.4 . . ?
C8A C9A N3 119.8(14) . . ?
H9AA C9A H9AB 106.9 . . ?
N3 C9A H9AA 107.4 . . ?
N3 C9A H9AB 107.4 . . ?
C9 N3 Fe1 112.03(12) . . ?
C9A N3 Fe1 99.7(7) . . ?
C10 N3 Fe1 105.44(8) . . ?
C10 N3 C9 109.60(16) . . ?
C10 N3 C9A 115.7(13) . . ?
C10 N3 C16 112.47(11) . . ?
C16 N3 Fe1 105.41(9) . . ?
C16 N3 C9 111.70(16) . . ?
C16 N3 C9A 116.0(12) . . ?
C11 N4 Fe1 116.72(10) . . ?
C15 N4 Fe1 124.64(10) . . ?
C15 N4 C11 118.52(13) . . ?
C17 N5 Fe1 116.01(10) . . ?
C21 N5 Fe1 124.78(11) . . ?
C21 N5 C17 119.05(14) . . ?
C22 N6 Fe1 164.90(13) . . ?
C23 N7 Fe1 156.60(16) . . ?
N3 C10 H10A 109.8 . . ?
N3 C10 H10B 109.8 . . ?
N3 C10 C11 109.32(11) . . ?
H10A C10 H10B 108.3 . . ?
C11 C10 H10A 109.8 . . ?
C11 C10 H10B 109.8 . . ?
N4 C11 C10 115.39(13) . . ?
N4 C11 C12 122.07(14) . . ?
C12 C11 C10 122.54(13) . . ?
C11 C12 H12 120.6 . . ?
C13 C12 C11 118.89(15) . . ?
C13 C12 H12 120.6 . . ?
C12 C13 H13 120.3 . . ?
C14 C13 C12 119.33(15) . . ?
C14 C13 H13 120.3 . . ?
C13 C14 H14 120.7 . . ?
C13 C14 C15 118.58(15) . . ?
C15 C14 H14 120.7 . . ?
N4 C15 C14 122.61(15) . . ?
N4 C15 H15 118.7 . . ?
C14 C15 H15 118.7 . . ?
N3 C16 H16A 109.3 . . ?
N3 C16 H16B 109.3 . . ?
N3 C16 C17 111.49(12) . . ?
H16A C16 H16B 108.0 . . ?
C17 C16 H16A 109.3 . . ?
C17 C16 H16B 109.3 . . ?
N5 C17 C16 116.61(13) . . ?
N5 C17 C18 121.57(14) . . ?
C18 C17 C16 121.78(14) . . ?
C17 C18 H18 120.5 . . ?
C19 C18 C17 119.00(16) . . ?
C19 C18 H18 120.5 . . ?
C18 C19 H19 120.3 . . ?
C20 C19 C18 119.33(16) . . ?
C20 C19 H19 120.3 . . ?
C19 C20 H20 120.7 . . ?
C21 C20 C19 118.64(16) . . ?
C21 C20 H20 120.7 . . ?
N5 C21 C20 122.38(16) . . ?
N5 C21 H21 118.8 . . ?
C20 C21 H21 118.8 . . ?
N6 C22 S3 179.11(15) . . ?
N7 C23 S4 179.42(18) . . ?
N14 Fe2 N9 92.98(11) . . ?
N14 Fe2 N10 178.02(10) . . ?
N14 Fe2 N11 96.34(12) . . ?
N14 Fe2 N12 97.18(10) . . ?
N14 Fe2 N13 89.53(11) . . ?
N9 Fe2 N10 85.05(9) . . ?
N9 Fe2 N11 86.71(6) . . ?
N9 Fe2 N12 92.19(7) . . ?
N9 Fe2 N13 176.10(11) . . ?
N10 Fe2 N12 82.98(9) . . ?
N11 Fe2 N10 83.49(9) . . ?
N11 Fe2 N12 166.47(14) . . ?
N13 Fe2 N10 92.44(8) . . ?
N13 Fe2 N11 90.05(7) . . ?
N13 Fe2 N12 90.45(7) . . ?
C46 N14 Fe2 175.1(3) . . ?
N14 C46 S6 179.1(3) . . ?
N14A Fe2A N9 100.3(5) . . ?
N14A Fe2A N10 173.0(6) . . ?
N14A Fe2A N11 106.4(6) . . ?
N9 Fe2A N10 72.8(5) . . ?
N11 Fe2A N9 79.4(4) . . ?
N11 Fe2A N10 72.8(4) . . ?
N12 Fe2A N14A 106.1(6) . . ?
N12 Fe2A N9 86.1(4) . . ?
N12 Fe2A N10 73.8(4) . . ?
N12 Fe2A N11 146.3(8) . . ?
N13 Fe2A N14A 102.2(8) . . ?
N13 Fe2A N9 157.0(8) . . ?
N13 Fe2A N10 84.7(3) . . ?
N13 Fe2A N11 89.6(3) . . ?
N13 Fe2A N12 92.4(3) . . ?
C46A N14A Fe2A 171.0(18) . . ?
N14A C46A S6A 178(2) . . ?
C31 S2 C30 87.22(7) . . ?
C30 N8 N9 110.87(11) . . ?
N8 N9 Fe2 130.74(11) . . ?
N8 N9 Fe2A 121.8(3) . . ?
C31 N9 Fe2 114.36(12) . . ?
C31 N9 Fe2A 123.6(3) . . ?
C31 N9 N8 113.95(12) . . ?
C32 N10 Fe2 110.72(9) . . ?
C32 N10 Fe2A 113.7(2) . . ?
C33 N10 Fe2 105.94(10) . . ?
C33 N10 Fe2A 105.31(17) . . ?
C33 N10 C32 111.45(13) . . ?
C33 N10 C39 112.55(13) . . ?
C39 N10 Fe2 106.22(10) . . ?
C39 N10 Fe2A 103.8(2) . . ?
C39 N10 C32 109.78(13) . . ?
C34 N11 Fe2 112.72(13) . . ?
C34 N11 Fe2A 120.6(3) . . ?
C38 N11 Fe2 128.36(13) . . ?
C38 N11 Fe2A 120.4(3) . . ?
C38 N11 C34 118.86(15) . . ?
C40 N12 Fe2 112.85(13) . . ?
C40 N12 Fe2A 121.5(4) . . ?
C44 N12 Fe2 128.84(14) . . ?
C44 N12 Fe2A 120.2(4) . . ?
C44 N12 C40 118.19(16) . . ?
C45 N13 Fe2 178.31(16) . . ?
C45 N13 Fe2A 167.7(5) . . ?
C25 C24 H24 119.8 . . ?
C29 C24 H24 119.8 . . ?
C29 C24 C25 120.31(15) . . ?
C24 C25 H25 119.9 . . ?
C26 C25 C24 120.11(16) . . ?
C26 C25 H25 119.9 . . ?
C25 C26 H26 120.0 . . ?
C25 C26 C27 120.00(15) . . ?
C27 C26 H26 120.0 . . ?
C26 C27 H27 119.7 . . ?
C28 C27 C26 120.52(15) . . ?
C28 C27 H27 119.7 . . ?
C27 C28 H28 120.2 . . ?
C27 C28 C29 119.50(15) . . ?
C29 C28 H28 120.2 . . ?
C24 C29 C28 119.55(14) . . ?
C24 C29 C30 120.25(13) . . ?
C28 C29 C30 120.12(13) . . ?
N8 C30 S2 114.32(10) . . ?
N8 C30 C29 123.96(12) . . ?
C29 C30 S2 121.65(10) . . ?
N9 C31 S2 113.64(11) . . ?
N9 C31 C32 119.50(13) . . ?
C32 C31 S2 126.85(11) . . ?
N10 C32 H32A 109.8 . . ?
N10 C32 H32B 109.8 . . ?
C31 C32 N10 109.47(12) . . ?
C31 C32 H32A 109.8 . . ?
C31 C32 H32B 109.8 . . ?
H32A C32 H32B 108.2 . . ?
N10 C33 H33A 109.7 . . ?
N10 C33 H33B 109.7 . . ?
N10 C33 C34 109.89(13) . . ?
H33A C33 H33B 108.2 . . ?
C34 C33 H33A 109.7 . . ?
C34 C33 H33B 109.7 . . ?
N11 C34 C33 115.21(14) . . ?
N11 C34 C35 121.37(17) . . ?
C35 C34 C33 123.39(16) . . ?
C34 C35 H35 120.4 . . ?
C36 C35 C34 119.19(18) . . ?
C36 C35 H35 120.4 . . ?
C35 C36 H36 120.3 . . ?
C37 C36 C35 119.43(17) . . ?
C37 C36 H36 120.3 . . ?
C36 C37 H37 120.7 . . ?
C36 C37 C38 118.57(18) . . ?
C38 C37 H37 120.7 . . ?
N11 C38 C37 122.42(17) . . ?
N11 C38 H38 118.8 . . ?
C37 C38 H38 118.8 . . ?
N10 C39 H39A 109.9 . . ?
N10 C39 H39B 109.9 . . ?
N10 C39 C40 108.95(13) . . ?
H39A C39 H39B 108.3 . . ?
C40 C39 H39A 109.9 . . ?
C40 C39 H39B 109.9 . . ?
N12 C40 C39 114.98(15) . . ?
N12 C40 C41 121.88(18) . . ?
C41 C40 C39 123.12(16) . . ?
C40 C41 H41 120.2 . . ?
C42 C41 C40 119.51(19) . . ?
C42 C41 H41 120.2 . . ?
C41 C42 H42 120.6 . . ?
C41 C42 C43 118.79(19) . . ?
C43 C42 H42 120.6 . . ?
C42 C43 H43 120.5 . . ?
C42 C43 C44 119.1(2) . . ?
C44 C43 H43 120.5 . . ?
N12 C44 C43 122.57(18) . . ?
N12 C44 H44 118.7 . . ?
C43 C44 H44 118.7 . . ?
N13 C45 S5 178.90(15) . . ?
N15 C47 C48 179.4(2) . . ?
C47 C48 H48A 109.5 . . ?
C47 C48 H48B 109.5 . . ?
C47 C48 H48C 109.5 . . ?
H48A C48 H48B 109.5 . . ?
H48A C48 H48C 109.5 . . ?
H48B C48 H48C 109.5 . . ?

loop_
_geom_bond_atom_site_label_1
_geom_bond_atom_site_label_2
_geom_bond_distance
_geom_bond_site_symmetry_2
_geom_bond_publ_flag
Fe1 N2 2.2410(13) . ?
Fe1 N2A 2.043(11) . ?
Fe1 N3 2.2826(12) . ?
Fe1 N4 2.1748(13) . ?
Fe1 N5 2.1667(13) . ?
Fe1 N6 2.1168(14) . ?
Fe1 N7 2.0355(16) . ?
S3 C22 1.6312(16) . ?
S4 C23 1.6280(18) . ?
S1 C7 1.7396(16) . ?
S1 C8 1.7106(15) . ?
N1 N2 1.3751(18) . ?
N1 C7 1.3075(19) . ?
N2 C8 1.305(2) . ?
C1 H1 0.9500 . ?
C1 C2 1.391(3) . ?
C1 C6 1.390(3) . ?
C2 H2 0.9500 . ?
C2 C3 1.385(3) . ?
C3 H3 0.9500 . ?
C3 C4 1.388(3) . ?
C4 H4 0.9500 . ?
C4 C5 1.390(2) . ?
C5 H5 0.9500 . ?
C5 C6 1.399(3) . ?
C6 C7 1.463(2) . ?
C8 C9 1.503(3) . ?
C9 H9A 0.9900 . ?
C9 H9B 0.9900 . ?
C9 N3 1.486(2) . ?
S1A C7A 1.737(14) . ?
S1A C8A 1.724(13) . ?
N1A N2A 1.395(17) . ?
N1A C7A 1.284(17) . ?
N2A C8A 1.318(18) . ?
C1A H1A 0.9500 . ?
C1A C2A 1.51(3) . ?
C1A C6A 1.31(2) . ?
C2A H2A 0.9500 . ?
C2A C3A 1.37(3) . ?
C3A H3A 0.9500 . ?
C3A C4A 1.43(3) . ?
C4A H4A 0.9500 . ?
C4A C5A 1.41(3) . ?
C5A H5A 0.9500 . ?
C5A C6A 1.31(3) . ?
C6A C7A 1.55(2) . ?
C8A C9A 1.504(17) . ?
C9A H9AA 0.9900 . ?
C9A H9AB 0.9900 . ?
C9A N3 1.527(16) . ?
N3 C10 1.4787(18) . ?
N3 C16 1.4824(19) . ?
N4 C11 1.3472(19) . ?
N4 C15 1.3405(19) . ?
N5 C17 1.344(2) . ?
N5 C21 1.343(2) . ?
N6 C22 1.163(2) . ?
N7 C23 1.141(2) . ?
C10 H10A 0.9900 . ?
C10 H10B 0.9900 . ?
C10 C11 1.511(2) . ?
C11 C12 1.388(2) . ?
C12 H12 0.9500 . ?
C12 C13 1.385(2) . ?
C13 H13 0.9500 . ?
C13 C14 1.381(3) . ?
C14 H14 0.9500 . ?
C14 C15 1.389(2) . ?
C15 H15 0.9500 . ?
C16 H16A 0.9900 . ?
C16 H16B 0.9900 . ?
C16 C17 1.513(2) . ?
C17 C18 1.388(2) . ?
C18 H18 0.9500 . ?
C18 C19 1.386(2) . ?
C19 H19 0.9500 . ?
C19 C20 1.382(3) . ?
C20 H20 0.9500 . ?
C20 C21 1.382(2) . ?
C21 H21 0.9500 . ?
Fe2 N14 1.941(2) . ?
Fe2 N9 1.9478(15) . ?
Fe2 N10 1.997(3) . ?
Fe2 N11 1.9874(16) . ?
Fe2 N12 2.0025(17) . ?
Fe2 N13 1.9792(17) . ?
S5 C45 1.6464(17) . ?
S6 C46 1.651(3) . ?
N14 C46 1.155(3) . ?
Fe2A N14A 2.059(14) . ?
Fe2A N9 2.130(12) . ?
Fe2A N10 2.354(14) . ?
Fe2A N11 2.101(9) . ?
Fe2A N12 2.039(6) . ?
Fe2A N13 1.875(8) . ?
S6A C46A 1.618(13) . ?
N14A C46A 1.133(12) . ?
S2 C30 1.7344(14) . ?
S2 C31 1.7036(14) . ?
N8 N9 1.3734(17) . ?
N8 C30 1.3097(18) . ?
N9 C31 1.3091(18) . ?
N10 C32 1.5059(19) . ?
N10 C33 1.486(2) . ?
N10 C39 1.493(2) . ?
N11 C34 1.350(2) . ?
N11 C38 1.344(2) . ?
N12 C40 1.352(2) . ?
N12 C44 1.344(2) . ?
N13 C45 1.156(2) . ?
C24 H24 0.9500 . ?
C24 C25 1.389(2) . ?
C24 C29 1.388(2) . ?
C25 H25 0.9500 . ?
C25 C26 1.377(3) . ?
C26 H26 0.9500 . ?
C26 C27 1.387(3) . ?
C27 H27 0.9500 . ?
C27 C28 1.386(2) . ?
C28 H28 0.9500 . ?
C28 C29 1.400(2) . ?
C29 C30 1.4665(19) . ?
C31 C32 1.494(2) . ?
C32 H32A 0.9900 . ?
C32 H32B 0.9900 . ?
C33 H33A 0.9900 . ?
C33 H33B 0.9900 . ?
C33 C34 1.502(3) . ?
C34 C35 1.390(2) . ?
C35 H35 0.9500 . ?
C35 C36 1.384(3) . ?
C36 H36 0.9500 . ?
C36 C37 1.380(3) . ?
C37 H37 0.9500 . ?
C37 C38 1.388(3) . ?
C38 H38 0.9500 . ?
C39 H39A 0.9900 . ?
C39 H39B 0.9900 . ?
C39 C40 1.497(3) . ?
C40 C41 1.392(3) . ?
C41 H41 0.9500 . ?
C41 C42 1.379(3) . ?
C42 H42 0.9500 . ?
C42 C43 1.383(3) . ?
C43 H43 0.9500 . ?
C43 C44 1.389(3) . ?
C44 H44 0.9500 . ?
N15 C47 1.147(3) . ?
C47 C48 1.454(3) . ?
C48 H48A 0.9800 . ?
C48 H48B 0.9800 . ?
C48 H48C 0.9800 . ?

loop_
_geom_torsion_atom_site_label_1
_geom_torsion_atom_site_label_2
_geom_torsion_atom_site_label_3
_geom_torsion_atom_site_label_4
_geom_torsion
_geom_torsion_site_symmetry_1
_geom_torsion_site_symmetry_2
_geom_torsion_site_symmetry_3
_geom_torsion_site_symmetry_4
_geom_torsion_publ_flag
Fe1 N2 C8 S1 -158.38(8) . . . . ?
Fe1 N2 C8 C9 22.6(2) . . . . ?
Fe1 N2A C8A S1A 172.7(7) . . . . ?
Fe1 N2A C8A C9A -14(2) . . . . ?
Fe1 N3 C10 C11 45.69(12) . . . . ?
Fe1 N3 C16 C17 -39.89(13) . . . . ?
Fe1 N4 C11 C10 5.28(16) . . . . ?
Fe1 N4 C11 C12 -175.47(11) . . . . ?
Fe1 N4 C15 C14 175.41(12) . . . . ?
Fe1 N5 C17 C16 -4.86(16) . . . . ?
Fe1 N5 C17 C18 177.71(11) . . . . ?
Fe1 N5 C21 C20 -177.07(13) . . . . ?
S1 C8 C9 N3 148.29(15) . . . . ?
N1 N2 C8 S1 -0.21(18) . . . . ?
N1 N2 C8 C9 -179.24(18) . . . . ?
N2 N1 C7 S1 -0.95(17) . . . . ?
N2 N1 C7 C6 179.37(15) . . . . ?
N2 C8 C9 N3 -32.8(3) . . . . ?
C1 C2 C3 C4 0.2(3) . . . . ?
C1 C6 C7 S1 6.3(3) . . . . ?
C1 C6 C7 N1 -174.02(17) . . . . ?
C2 C1 C6 C5 -0.6(3) . . . . ?
C2 C1 C6 C7 178.55(17) . . . . ?
C2 C3 C4 C5 -0.4(3) . . . . ?
C3 C4 C5 C6 0.2(3) . . . . ?
C4 C5 C6 C1 0.4(3) . . . . ?
C4 C5 C6 C7 -178.85(17) . . . . ?
C5 C6 C7 S1 -174.50(14) . . . . ?
C5 C6 C7 N1 5.2(3) . . . . ?
C6 C1 C2 C3 0.4(3) . . . . ?
C7 S1 C8 N2 -0.26(13) . . . . ?
C7 S1 C8 C9 178.72(19) . . . . ?
C7 N1 N2 Fe1 155.43(11) . . . . ?
C7 N1 N2 C8 0.75(19) . . . . ?
C8 S1 C7 N1 0.70(13) . . . . ?
C8 S1 C7 C6 -179.62(15) . . . . ?
C8 C9 N3 Fe1 25.2(2) . . . . ?
C8 C9 N3 C10 141.85(18) . . . . ?
C8 C9 N3 C16 -92.8(2) . . . . ?
C9 N3 C10 C11 -75.06(17) . . . . ?
C9 N3 C16 C17 82.01(17) . . . . ?
S1A C8A C9A N3 -163.4(15) . . . . ?
N1A N2A C8A S1A 2.0(16) . . . . ?
N1A N2A C8A C9A 175.4(18) . . . . ?
N2A N1A C7A S1A 2.5(15) . . . . ?
N2A N1A C7A C6A -175.7(12) . . . . ?
N2A C8A C9A N3 25(3) . . . . ?
C1A C2A C3A C4A -2(3) . . . . ?
C1A C6A C7A S1A -15.4(18) . . . . ?
C1A C6A C7A N1A 162.7(15) . . . . ?
C2A C1A C6A C5A 9(3) . . . . ?
C2A C1A C6A C7A -175.6(13) . . . . ?
C2A C3A C4A C5A 3(3) . . . . ?
C3A C4A C5A C6A 2(3) . . . . ?
C4A C5A C6A C1A -9(3) . . . . ?
C4A C5A C6A C7A 176.2(15) . . . . ?
C5A C6A C7A S1A 160.3(13) . . . . ?
C5A C6A C7A N1A -22(2) . . . . ?
C6A C1A C2A C3A -3(3) . . . . ?
C7A S1A C8A N2A -0.6(12) . . . . ?
C7A S1A C8A C9A -173(2) . . . . ?
C7A N1A N2A Fe1 -172.0(10) . . . . ?
C7A N1A N2A C8A -3.0(17) . . . . ?
C8A S1A C7A N1A -1.2(12) . . . . ?
C8A S1A C7A C6A 177.1(12) . . . . ?
C8A C9A N3 Fe1 -20(3) . . . . ?
C8A C9A N3 C10 93(2) . . . . ?
C8A C9A N3 C16 -132(2) . . . . ?
C9A N3 C10 C11 -63.4(9) . . . . ?
C9A N3 C16 C17 69.3(10) . . . . ?
N3 C10 C11 N4 -35.93(17) . . . . ?
N3 C10 C11 C12 144.82(14) . . . . ?
N3 C16 C17 N5 32.07(18) . . . . ?
N3 C16 C17 C18 -150.50(14) . . . . ?
N4 C11 C12 C13 -0.5(2) . . . . ?
N5 C17 C18 C19 -0.6(2) . . . . ?
C10 N3 C16 C17 -154.27(12) . . . . ?
C10 C11 C12 C13 178.74(14) . . . . ?
C11 N4 C15 C14 -0.4(2) . . . . ?
C11 C12 C13 C14 -0.1(2) . . . . ?
C12 C13 C14 C15 0.3(3) . . . . ?
C13 C14 C15 N4 -0.1(2) . . . . ?
C15 N4 C11 C10 -178.53(13) . . . . ?
C15 N4 C11 C12 0.7(2) . . . . ?
C16 N3 C10 C11 160.06(12) . . . . ?
C16 C17 C18 C19 -177.89(15) . . . . ?
C17 N5 C21 C20 -1.8(2) . . . . ?
C17 C18 C19 C20 -1.1(3) . . . . ?
C18 C19 C20 C21 1.4(3) . . . . ?
C19 C20 C21 N5 0.1(3) . . . . ?
C21 N5 C17 C16 179.49(14) . . . . ?
C21 N5 C17 C18 2.1(2) . . . . ?
Fe2 N9 C31 S2 170.40(8) . . . . ?
Fe2 N9 C31 C32 -8.18(19) . . . . ?
Fe2 N10 C32 C31 -8.20(16) . . . . ?
Fe2 N10 C33 C34 37.25(15) . . . . ?
Fe2 N10 C39 C40 -39.69(15) . . . . ?
Fe2 N11 C34 C33 0.22(17) . . . . ?
Fe2 N11 C34 C35 178.25(13) . . . . ?
Fe2 N11 C38 C37 179.82(12) . . . . ?
Fe2 N12 C40 C39 -4.90(17) . . . . ?
Fe2 N12 C40 C41 176.70(14) . . . . ?
Fe2 N12 C44 C43 -175.09(14) . . . . ?
Fe2A N9 C31 S2 171.1(2) . . . . ?
Fe2A N9 C31 C32 -7.5(3) . . . . ?
Fe2A N10 C32 C31 -9.4(2) . . . . ?
Fe2A N10 C33 C34 40.5(3) . . . . ?
Fe2A N10 C39 C40 -41.8(2) . . . . ?
Fe2A N11 C34 C33 -6.8(4) . . . . ?
Fe2A N11 C34 C35 171.2(4) . . . . ?
Fe2A N11 C38 C37 -172.7(4) . . . . ?
Fe2A N12 C40 C39 2.0(4) . . . . ?
Fe2A N12 C40 C41 -176.4(4) . . . . ?
Fe2A N12 C44 C43 177.4(4) . . . . ?
N14A Fe2A N13 C45 -2.6(14) . . . . ?
S2 C31 C32 N10 -167.42(11) . . . . ?
N8 N9 C31 S2 0.30(17) . . . . ?
N8 N9 C31 C32 -178.28(13) . . . . ?
N9 Fe2A N13 C45 -170.0(7) . . . . ?
N9 N8 C30 S2 -0.09(15) . . . . ?
N9 N8 C30 C29 176.93(13) . . . . ?
N9 C31 C32 N10 11.0(2) . . . . ?
N10 Fe2A N13 C45 177.9(10) . . . . ?
N10 C33 C34 N11 -25.68(19) . . . . ?
N10 C33 C34 C35 156.33(15) . . . . ?
N10 C39 C40 N12 30.19(19) . . . . ?
N10 C39 C40 C41 -151.44(16) . . . . ?
N11 Fe2A N13 C45 -109.3(13) . . . . ?
N11 C34 C35 C36 2.2(2) . . . . ?
N12 Fe2A N13 C45 104.4(10) . . . . ?
N12 C40 C41 C42 -1.1(3) . . . . ?
C24 C25 C26 C27 -0.3(3) . . . . ?
C24 C29 C30 S2 -4.35(19) . . . . ?
C24 C29 C30 N8 178.85(14) . . . . ?
C25 C24 C29 C28 0.0(2) . . . . ?
C25 C24 C29 C30 176.95(14) . . . . ?
C25 C26 C27 C28 0.1(2) . . . . ?
C26 C27 C28 C29 0.1(2) . . . . ?
C27 C28 C29 C24 -0.2(2) . . . . ?
C27 C28 C29 C30 -177.13(14) . . . . ?
C28 C29 C30 S2 172.56(11) . . . . ?
C28 C29 C30 N8 -4.2(2) . . . . ?
C29 C24 C25 C26 0.2(2) . . . . ?
C30 S2 C31 N9 -0.28(12) . . . . ?
C30 S2 C31 C32 178.18(15) . . . . ?
C30 N8 N9 Fe2 -168.21(11) . . . . ?
C30 N8 N9 Fe2A -171.2(2) . . . . ?
C30 N8 N9 C31 -0.14(18) . . . . ?
C31 S2 C30 N8 0.21(12) . . . . ?
C31 S2 C30 C29 -176.88(12) . . . . ?
C32 N10 C33 C34 -83.25(15) . . . . ?
C32 N10 C39 C40 80.06(15) . . . . ?
C33 N10 C32 C31 109.45(15) . . . . ?
C33 N10 C39 C40 -155.18(13) . . . . ?
C33 C34 C35 C36 -179.90(15) . . . . ?
C34 N11 C38 C37 2.9(2) . . . . ?
C34 C35 C36 C37 1.4(2) . . . . ?
C35 C36 C37 C38 -2.9(2) . . . . ?
C36 C37 C38 N11 0.7(2) . . . . ?
C38 N11 C34 C33 177.60(13) . . . . ?
C38 N11 C34 C35 -4.4(2) . . . . ?
C39 N10 C32 C31 -125.16(14) . . . . ?
C39 N10 C33 C34 152.91(13) . . . . ?
C39 C40 C41 C42 -179.32(17) . . . . ?
C40 N12 C44 C43 0.6(2) . . . . ?
C40 C41 C42 C43 0.8(3) . . . . ?
C41 C42 C43 C44 0.1(3) . . . . ?
C42 C43 C44 N12 -0.8(3) . . . . ?
C44 N12 C40 C39 178.78(14) . . . . ?
C44 N12 C40 C41 0.4(2) . . . . ?
